data_7235398
loop_
_publ_author_name
'Zhang, Xiao-jing'
'Li, Jian-qiang'
'Liu, Shu-juan'
'Luo, Ming-biao'
'Xu, Wen-yuan'
'Luo, Feng'

_publ_section_title
;
 An unprecedented (4,8)-connected net featuring gsp2 topology and
 containing an exceptional coordination mode of acylamide ligand
;
_journal_issue 24
_journal_name_full CrystEngComm
_journal_page_first 5216
_journal_paper_doi 10.1039/c4ce00146j
_journal_volume 16
_journal_year 2014
_chemical_formula_sum 'C21 H13 Cd N2 O5'
_chemical_formula_weight 485.73
_space_group_IT_number 14
_space_group_name_Hall '-P 2yn'
_space_group_name_H-M_alt 'P 1 21/n 1'
_symmetry_cell_setting monoclinic
_symmetry_space_group_name_H-M 'P 1 21/n 1'
_atom_sites_solution_hydrogens geom
_atom_sites_solution_primary direct
_atom_sites_solution_secondary difmap
_audit_creation_method SHELXL-97
_cell_angle_alpha 90.00
_cell_angle_beta 101.3230(10)
_cell_angle_gamma 90.00
_cell_formula_units_Z 4
_cell_length_a 13.1423(3)
_cell_length_b 8.5766(2)
_cell_length_c 15.1489(3)
_cell_measurement_reflns_used 8171
_cell_measurement_temperature 296(2)
_cell_measurement_theta_max 27.60
_cell_measurement_theta_min 2.29
_cell_volume 1674.29(6)
_computing_cell_refinement 'Bruker SMART'
_computing_data_collection 'Bruker SMART'
_computing_data_reduction 'Bruker SAINT'
_computing_molecular_graphics 'Bruker SHELXTL'
_computing_publication_material 'Bruker SHELXTL'
_computing_structure_refinement 'SHELXL-97 (Sheldrick, 1997)'
_computing_structure_solution 'SHELXS-97 (Sheldrick, 1990)'
_diffrn_ambient_temperature 296(2)
_diffrn_measured_fraction_theta_full 1.000
_diffrn_measured_fraction_theta_max 1.000
_diffrn_measurement_device_type 'CCD area detector'
_diffrn_measurement_method 'phi and omega scans'
_diffrn_radiation_monochromator graphite
_diffrn_radiation_source 'fine-focus sealed tube'
_diffrn_radiation_type MoK\a
_diffrn_radiation_wavelength 0.71073
_diffrn_reflns_av_R_equivalents 0.0273
_diffrn_reflns_av_sigmaI/netI 0.0241
_diffrn_reflns_limit_h_max 15
_diffrn_reflns_limit_h_min -15
_diffrn_reflns_limit_k_max 10
_diffrn_reflns_limit_k_min -10
_diffrn_reflns_limit_l_max 13
_diffrn_reflns_limit_l_min -18
_diffrn_reflns_number 12283
_diffrn_reflns_theta_full 25.00
_diffrn_reflns_theta_max 25.00
_diffrn_reflns_theta_min 1.88
_exptl_absorpt_coefficient_mu 1.345
_exptl_absorpt_correction_T_max 0.8135
_exptl_absorpt_correction_T_min 0.7297
_exptl_absorpt_correction_type multi-scan
_exptl_crystal_colour colorless
_exptl_crystal_density_diffrn 1.927
_exptl_crystal_density_method 'not measured'
_exptl_crystal_description block
_exptl_crystal_F_000 964
_exptl_crystal_size_max 0.25
_exptl_crystal_size_mid 0.20
_exptl_crystal_size_min 0.16
_refine_diff_density_max 0.420
_refine_diff_density_min -0.439
_refine_diff_density_rms 0.074
_refine_ls_extinction_method none
_refine_ls_goodness_of_fit_ref 1.102
_refine_ls_hydrogen_treatment mixed
_refine_ls_matrix_type full
_refine_ls_number_parameters 265
_refine_ls_number_reflns 2948
_refine_ls_number_restraints 1
_refine_ls_restrained_S_all 1.102
_refine_ls_R_factor_all 0.0277
_refine_ls_R_factor_gt 0.0247
_refine_ls_shift/su_max 0.001
_refine_ls_shift/su_mean 0.000
_refine_ls_structure_factor_coef Fsqd
_refine_ls_weighting_details 'calc w=1/[\s^2^(Fo^2^)+(0.0299P)^2^+1.8560P] where P=(Fo^2^+2Fc^2^)/3'
_refine_ls_weighting_scheme calc
_refine_ls_wR_factor_gt 0.0646
_refine_ls_wR_factor_ref 0.0671
_reflns_number_gt 2692
_reflns_number_total 2948
_reflns_threshold_expression >2sigma(I)
_cod_data_source_file c4ce00146j1.cif
_cod_data_source_block 1
_cod_depositor_comments
;
The following automatic conversions were performed:

data item '_symmetry_cell_setting' value 'Monoclinic' was changed to
'monoclinic' in accordance with the
/home/saulius/struct/COD-crude-data/automatic-downloads/DataCite-retrospective/RSC/depositions/lib/dictionaries/cif_core.dic
dictionary named 'cif_core.dic' version 2.4.2 last updated on
2011-04-26.

Automatic conversion script
Id: cif_fix_values 6909 2019-04-08 15:41:33Z antanas 
;
_cod_original_sg_symbol_H-M P2(1)/n
_cod_database_code 7235398

loop_
_symmetry_equiv_pos_as_xyz
'x, y, z'
'-x+1/2, y+1/2, -z+1/2'
'-x, -y, -z'
'x-1/2, -y-1/2, z-1/2'

loop_
_atom_site_label
_atom_site_type_symbol
_atom_site_fract_x
_atom_site_fract_y
_atom_site_fract_z
_atom_site_U_iso_or_equiv
_atom_site_adp_type
_atom_site_occupancy
_atom_site_symmetry_multiplicity
_atom_site_calc_flag
_atom_site_refinement_flags
C1 C 0.1391(2) 1.1949(3) 0.35973(18) 0.0224(6) Uani 1 1 d .
C2 C -0.0226(2) 1.3058(3) 0.27222(18) 0.0215(6) Uani 1 1 d .
C3 C 0.2009(2) 1.0718(4) 0.4181(2) 0.0246(6) Uani 1 1 d .
C4 C 0.0289(2) 1.1934(3) 0.33589(18) 0.0221(6) Uani 1 1 d .
C5 C 0.1946(2) 1.3051(3) 0.32434(19) 0.0260(6) Uani 1 1 d .
H5 H 0.2662 1.3096 0.3434 0.031 Uiso 1 1 calc R
C6 C -0.1869(2) 1.1908(4) 0.2877(2) 0.0340(7) Uani 1 1 d .
H6 H -0.2590 1.1898 0.2725 0.041 Uiso 1 1 calc R
C7 C 0.1451(2) 1.4116(3) 0.25969(19) 0.0250(6) Uani 1 1 d .
H7 H 0.1848 1.4834 0.2352 0.030 Uiso 1 1 calc R
C8 C -0.1327(2) 1.2988(4) 0.2500(2) 0.0294(7) Uani 1 1 d .
H8 H -0.1686 1.3696 0.2088 0.035 Uiso 1 1 calc R
C9 C -0.0302(2) 1.0823(4) 0.3728(2) 0.0289(7) Uani 1 1 d .
H9 H 0.0033 1.0091 0.4137 0.035 Uiso 1 1 calc R
C10 C -0.1356(3) 1.0811(4) 0.3492(2) 0.0348(7) Uani 1 1 d .
H10 H -0.1736 1.0072 0.3740 0.042 Uiso 1 1 calc R
C11 C 0.0394(2) 1.4120(3) 0.23191(19) 0.0226(6) Uani 1 1 d .
C12 C 0.3968(2) 0.5838(4) 0.3697(2) 0.0259(6) Uani 1 1 d .
H12 H 0.3250 0.5894 0.3518 0.031 Uiso 1 1 calc R
C13 C 0.4496(2) 0.4737(4) 0.33026(19) 0.0273(7) Uani 1 1 d .
H13 H 0.4138 0.4066 0.2867 0.033 Uiso 1 1 calc R
C14 C 0.5565(2) 0.4637(3) 0.35600(19) 0.0250(6) Uani 1 1 d .
H14 H 0.5938 0.3895 0.3307 0.030 Uiso 1 1 calc R
C15 C 0.6065(2) 0.5673(3) 0.42045(19) 0.0219(6) Uani 1 1 d .
C16 C 0.5473(2) 0.6737(3) 0.45744(19) 0.0215(6) Uani 1 1 d .
H16 H 0.5809 0.7416 0.5015 0.026 Uiso 1 1 calc R
C17 C -0.0050(2) 1.5143(3) 0.1523(2) 0.0263(7) Uani 1 1 d .
C18 C 0.7781(2) 0.4496(3) 0.46448(19) 0.0229(6) Uani 1 1 d .
C19 C 0.8931(2) 0.4801(3) 0.48332(19) 0.0225(6) Uani 1 1 d .
C20 C 1.0432(2) 0.6253(3) 0.4627(2) 0.0283(7) Uani 1 1 d .
H20 H 1.0720 0.7097 0.4379 0.034 Uiso 1 1 calc R
C21 C 0.9368(2) 0.6049(4) 0.4458(2) 0.0297(7) Uani 1 1 d .
H21 H 0.8943 0.6752 0.4090 0.036 Uiso 1 1 calc R
Cd1 Cd 0.359201(15) 0.87658(2) 0.494519(14) 0.02317(9) Uani 1 1 d .
N1 N 0.44404(18) 0.6831(3) 0.43266(16) 0.0226(5) Uani 1 1 d .
N2 N 0.71580(18) 0.5747(3) 0.44800(17) 0.0243(5) Uani 1 1 d D
H1M H 0.739(2) 0.6651(19) 0.465(2) 0.029 Uiso 1 1 d D
O1 O 0.25382(17) 1.1128(2) 0.49305(15) 0.0327(5) Uani 1 1 d .
O2 O 0.20444(18) 0.9370(3) 0.38746(15) 0.0357(5) Uani 1 1 d .
O3 O 0.74576(16) 0.3152(2) 0.46347(16) 0.0308(5) Uani 1 1 d .
O4 O 0.05024(19) 1.5414(3) 0.09489(15) 0.0370(5) Uani 1 1 d .
O5 O -0.09556(17) 1.5666(3) 0.14307(15) 0.0371(5) Uani 1 1 d .

loop_
_atom_site_aniso_label
_atom_site_aniso_U_11
_atom_site_aniso_U_22
_atom_site_aniso_U_33
_atom_site_aniso_U_23
_atom_site_aniso_U_13
_atom_site_aniso_U_12
C1 0.0243(15) 0.0224(15) 0.0192(14) 0.0024(12) 0.0010(11) 0.0016(12)
C2 0.0212(14) 0.0234(15) 0.0200(14) -0.0017(12) 0.0042(11) 0.0018(11)
C3 0.0183(14) 0.0275(16) 0.0277(16) 0.0062(13) 0.0034(12) -0.0016(12)
C4 0.0230(15) 0.0228(15) 0.0212(14) -0.0033(12) 0.0064(11) 0.0005(11)
C5 0.0202(15) 0.0284(16) 0.0278(16) 0.0023(13) 0.0007(12) -0.0017(12)
C6 0.0196(16) 0.0451(19) 0.0384(18) -0.0012(15) 0.0088(14) -0.0016(14)
C7 0.0256(16) 0.0242(15) 0.0243(15) 0.0023(12) 0.0022(12) -0.0057(12)
C8 0.0214(15) 0.0340(17) 0.0316(16) 0.0001(14) 0.0027(13) 0.0022(13)
C9 0.0304(17) 0.0298(16) 0.0264(16) 0.0052(13) 0.0055(13) -0.0020(13)
C10 0.0309(18) 0.0415(19) 0.0345(18) 0.0018(15) 0.0126(14) -0.0111(15)
C11 0.0232(15) 0.0217(14) 0.0221(14) -0.0028(12) 0.0021(12) 0.0022(12)
C12 0.0187(15) 0.0287(16) 0.0287(16) 0.0064(13) 0.0011(12) -0.0033(12)
C13 0.0265(16) 0.0302(16) 0.0229(15) -0.0005(13) -0.0007(12) -0.0082(13)
C14 0.0248(16) 0.0242(15) 0.0267(15) -0.0007(12) 0.0064(12) -0.0005(12)
C15 0.0163(14) 0.0238(14) 0.0247(15) 0.0058(12) 0.0015(11) -0.0001(11)
C16 0.0174(14) 0.0219(14) 0.0241(15) 0.0008(12) 0.0012(11) -0.0009(11)
C17 0.0315(17) 0.0166(14) 0.0269(15) -0.0028(12) -0.0033(13) 0.0019(12)
C18 0.0199(15) 0.0255(15) 0.0243(15) 0.0006(12) 0.0067(12) 0.0008(12)
C19 0.0164(14) 0.0221(15) 0.0293(15) -0.0029(12) 0.0049(12) -0.0020(11)
C20 0.0193(15) 0.0251(16) 0.0405(18) 0.0061(13) 0.0056(13) -0.0029(12)
C21 0.0210(16) 0.0296(17) 0.0375(18) 0.0101(13) 0.0029(13) 0.0038(12)
Cd1 0.01989(14) 0.02078(13) 0.02836(14) -0.00093(8) 0.00359(9) 0.00007(8)
N1 0.0177(12) 0.0218(12) 0.0274(13) 0.0018(10) 0.0027(10) 0.0001(10)
N2 0.0167(12) 0.0208(12) 0.0343(14) -0.0018(11) 0.0020(10) -0.0015(10)
O1 0.0302(12) 0.0307(12) 0.0317(12) 0.0060(9) -0.0075(10) -0.0026(9)
O2 0.0398(14) 0.0271(12) 0.0376(13) 0.0020(10) 0.0013(10) 0.0049(10)
O3 0.0204(11) 0.0221(11) 0.0510(14) 0.0035(10) 0.0096(10) -0.0029(9)
O4 0.0517(15) 0.0313(13) 0.0309(12) 0.0089(10) 0.0148(11) 0.0097(11)
O5 0.0311(13) 0.0359(13) 0.0407(13) 0.0096(11) -0.0020(10) 0.0069(10)

loop_
_atom_type_symbol
_atom_type_description
_atom_type_scat_dispersion_real
_atom_type_scat_dispersion_imag
_atom_type_scat_source
C C 0.0033 0.0016 'International Tables Vol C Tables 4.2.6.8 and 6.1.1.4'
H H 0.0000 0.0000 'International Tables Vol C Tables 4.2.6.8 and 6.1.1.4'
N N 0.0061 0.0033 'International Tables Vol C Tables 4.2.6.8 and 6.1.1.4'
O O 0.0106 0.0060 'International Tables Vol C Tables 4.2.6.8 and 6.1.1.4'
Cd Cd -0.8075 1.2024 'International Tables Vol C Tables 4.2.6.8 and 6.1.1.4'

loop_
_geom_angle_atom_site_label_1
_geom_angle_atom_site_label_2
_geom_angle_atom_site_label_3
_geom_angle
_geom_angle_site_symmetry_1
_geom_angle_site_symmetry_3
C5 C1 C4 120.1(3) . .
C5 C1 C3 116.5(3) . .
C4 C1 C3 123.2(3) . .
C8 C2 C4 117.0(3) . .
C8 C2 C11 124.2(3) . .
C4 C2 C11 118.7(2) . .
O2 C3 O1 122.6(3) . .
O2 C3 C1 119.0(3) . .
O1 C3 C1 118.1(3) . .
O2 C3 Cd1 60.77(16) . .
O1 C3 Cd1 63.34(15) . .
C1 C3 Cd1 162.1(2) . .
C9 C4 C1 121.1(3) . .
C9 C4 C2 119.7(3) . .
C1 C4 C2 119.1(3) . .
C1 C5 C7 121.0(3) . .
C1 C5 H5 119.5 . .
C7 C5 H5 119.5 . .
C8 C6 C10 120.9(3) . .
C8 C6 H6 119.6 . .
C10 C6 H6 119.6 . .
C11 C7 C5 121.3(3) . .
C11 C7 H7 119.4 . .
C5 C7 H7 119.4 . .
C6 C8 C2 121.5(3) . .
C6 C8 H8 119.3 . .
C2 C8 H8 119.3 . .
C10 C9 C4 120.8(3) . .
C10 C9 H9 119.6 . .
C4 C9 H9 119.6 . .
C9 C10 C6 120.1(3) . .
C9 C10 H10 119.9 . .
C6 C10 H10 119.9 . .
C7 C11 C2 119.5(3) . .
C7 C11 C17 117.1(3) . .
C2 C11 C17 123.0(3) . .
N1 C12 C13 122.9(3) . .
N1 C12 H12 118.5 . .
C13 C12 H12 118.5 . .
C12 C13 C14 119.4(3) . .
C12 C13 H13 120.3 . .
C14 C13 H13 120.3 . .
C13 C14 C15 118.2(3) . .
C13 C14 H14 120.9 . .
C15 C14 H14 120.9 . .
C14 C15 C16 118.7(3) . .
C14 C15 N2 123.3(3) . .
C16 C15 N2 118.0(3) . .
N1 C16 C15 123.1(3) . .
N1 C16 H16 118.5 . .
C15 C16 H16 118.5 . .
O5 C17 O4 121.4(3) . .
O5 C17 C11 120.4(3) . .
O4 C17 C11 118.2(3) . .
O3 C18 N2 123.4(3) . .
O3 C18 C19 119.9(3) . .
N2 C18 C19 116.7(2) . .
C20 C19 C21 119.7(3) 3_766 .
C20 C19 C18 117.8(3) 3_766 .
C21 C19 C18 122.5(3) . .
C21 C20 C19 119.9(3) . 3_766
C21 C20 H20 120.0 . .
C19 C20 H20 120.0 3_766 .
C20 C21 C19 120.4(3) . .
C20 C21 H21 119.8 . .
C19 C21 H21 119.8 . .
O5 Cd1 N1 120.44(8) 4_686 .
O5 Cd1 O3 86.22(8) 4_686 3_666
N1 Cd1 O3 87.83(8) . 3_666
O5 Cd1 O2 130.42(8) 4_686 .
N1 Cd1 O2 107.18(8) . .
O3 Cd1 O2 82.38(8) 3_666 .
O5 Cd1 O4 111.57(8) 4_686 2_545
N1 Cd1 O4 82.09(8) . 2_545
O3 Cd1 O4 162.16(8) 3_666 2_545
O2 Cd1 O4 86.58(8) . 2_545
O5 Cd1 O1 82.46(8) 4_686 .
N1 Cd1 O1 155.65(8) . .
O3 Cd1 O1 102.92(7) 3_666 .
O2 Cd1 O1 53.99(7) . .
O4 Cd1 O1 81.47(8) 2_545 .
O5 Cd1 C3 108.50(9) 4_686 .
N1 Cd1 C3 131.06(9) . .
O3 Cd1 C3 96.10(8) 3_666 .
O2 Cd1 C3 27.09(8) . .
O4 Cd1 C3 79.81(8) 2_545 .
O1 Cd1 C3 27.33(8) . .
C16 N1 C12 117.7(3) . .
C16 N1 Cd1 118.42(19) . .
C12 N1 Cd1 123.79(19) . .
C18 N2 C15 124.4(2) . .
C18 N2 H1M 120(2) . .
C15 N2 H1M 114(2) . .
C3 O1 Cd1 89.33(18) . .
C3 O2 Cd1 92.14(18) . .
C18 O3 Cd1 152.5(2) . 3_666
C17 O4 Cd1 133.73(19) . 2
C17 O5 Cd1 104.25(19) . 4_585

loop_
_geom_bond_atom_site_label_1
_geom_bond_atom_site_label_2
_geom_bond_distance
_geom_bond_site_symmetry_2
C1 C5 1.366(4) .
C1 C4 1.422(4) .
C1 C3 1.508(4) .
C2 C8 1.422(4) .
C2 C4 1.435(4) .
C2 C11 1.436(4) .
C3 O2 1.250(4) .
C3 O1 1.260(4) .
C3 Cd1 2.744(3) .
C4 C9 1.412(4) .
C5 C7 1.402(4) .
C5 H5 0.9300 .
C6 C8 1.361(5) .
C6 C10 1.401(5) .
C6 H6 0.9300 .
C7 C11 1.370(4) .
C7 H7 0.9300 .
C8 H8 0.9300 .
C9 C10 1.360(4) .
C9 H9 0.9300 .
C10 H10 0.9300 .
C11 C17 1.512(4) .
C12 N1 1.338(4) .
C12 C13 1.376(4) .
C12 H12 0.9300 .
C13 C14 1.386(4) .
C13 H13 0.9300 .
C14 C15 1.386(4) .
C14 H14 0.9300 .
C15 C16 1.387(4) .
C15 N2 1.416(4) .
C16 N1 1.337(4) .
C16 H16 0.9300 .
C17 O5 1.253(4) .
C17 O4 1.259(4) .
C18 O3 1.228(4) .
C18 N2 1.343(4) .
C18 C19 1.505(4) .
C19 C20 1.385(4) 3_766
C19 C21 1.388(4) .
C20 C21 1.382(4) .
C20 C19 1.385(4) 3_766
C20 H20 0.9300 .
C21 H21 0.9300 .
Cd1 O5 2.265(2) 4_686
Cd1 N1 2.299(2) .
Cd1 O3 2.315(2) 3_666
Cd1 O2 2.396(2) .
Cd1 O4 2.425(2) 2_545
Cd1 O1 2.452(2) .
N2 H1M 0.851(10) .
O3 Cd1 2.315(2) 3_666
O4 Cd1 2.425(2) 2
O5 Cd1 2.265(2) 4_585

loop_
_geom_torsion_atom_site_label_1
_geom_torsion_atom_site_label_2
_geom_torsion_atom_site_label_3
_geom_torsion_atom_site_label_4
_geom_torsion
_geom_torsion_site_symmetry_1
_geom_torsion_site_symmetry_4
C5 C1 C3 O2 -106.0(3) . .
C4 C1 C3 O2 69.4(4) . .
C5 C1 C3 O1 68.2(4) . .
C4 C1 C3 O1 -116.4(3) . .
C5 C1 C3 Cd1 -21.8(8) . .
C4 C1 C3 Cd1 153.6(5) . .
C5 C1 C4 C9 -178.9(3) . .
C3 C1 C4 C9 5.8(4) . .
C5 C1 C4 C2 2.0(4) . .
C3 C1 C4 C2 -173.3(3) . .
C8 C2 C4 C9 0.4(4) . .
C11 C2 C4 C9 -176.6(3) . .
C8 C2 C4 C1 179.5(3) . .
C11 C2 C4 C1 2.5(4) . .
C4 C1 C5 C7 -4.3(4) . .
C3 C1 C5 C7 171.2(3) . .
C1 C5 C7 C11 2.1(5) . .
C10 C6 C8 C2 -0.8(5) . .
C4 C2 C8 C6 0.3(4) . .
C11 C2 C8 C6 177.1(3) . .
C1 C4 C9 C10 -179.6(3) . .
C2 C4 C9 C10 -0.5(4) . .
C4 C9 C10 C6 -0.1(5) . .
C8 C6 C10 C9 0.7(5) . .
C5 C7 C11 C2 2.5(4) . .
C5 C7 C11 C17 -171.0(3) . .
C8 C2 C11 C7 178.5(3) . .
C4 C2 C11 C7 -4.7(4) . .
C8 C2 C11 C17 -8.3(4) . .
C4 C2 C11 C17 168.4(3) . .
N1 C12 C13 C14 -0.1(4) . .
C12 C13 C14 C15 -0.7(4) . .
C13 C14 C15 C16 1.3(4) . .
C13 C14 C15 N2 -176.0(3) . .
C14 C15 C16 N1 -1.3(4) . .
N2 C15 C16 N1 176.1(3) . .
C7 C11 C17 O5 -153.6(3) . .
C2 C11 C17 O5 33.1(4) . .
C7 C11 C17 O4 28.3(4) . .
C2 C11 C17 O4 -145.0(3) . .
O3 C18 C19 C20 -29.1(4) . 3_766
N2 C18 C19 C20 152.0(3) . 3_766
O3 C18 C19 C21 148.1(3) . .
N2 C18 C19 C21 -30.8(4) . .
C19 C20 C21 C19 0.7(5) 3_766 .
C20 C19 C21 C20 -0.7(5) 3_766 .
C18 C19 C21 C20 -177.9(3) . .
O2 C3 Cd1 O5 -147.91(17) . 4_686
O1 C3 Cd1 O5 18.40(19) . 4_686
C1 C3 Cd1 O5 117.8(7) . 4_686
O2 C3 Cd1 N1 32.6(2) . .
O1 C3 Cd1 N1 -161.12(16) . .
C1 C3 Cd1 N1 -61.7(7) . .
O2 C3 Cd1 O3 -59.86(18) . 3_666
O1 C3 Cd1 O3 106.44(17) . 3_666
C1 C3 Cd1 O3 -154.2(7) . 3_666
O1 C3 Cd1 O2 166.3(3) . .
C1 C3 Cd1 O2 -94.3(7) . .
O2 C3 Cd1 O4 102.59(18) . 2_545
O1 C3 Cd1 O4 -91.11(17) . 2_545
C1 C3 Cd1 O4 8.3(7) . 2_545
O2 C3 Cd1 O1 -166.3(3) . .
C1 C3 Cd1 O1 99.4(7) . .
C15 C16 N1 C12 0.5(4) . .
C15 C16 N1 Cd1 -176.2(2) . .
C13 C12 N1 C16 0.2(4) . .
C13 C12 N1 Cd1 176.7(2) . .
O5 Cd1 N1 C16 -42.3(2) 4_686 .
O3 Cd1 N1 C16 -126.6(2) 3_666 .
O2 Cd1 N1 C16 152.0(2) . .
O4 Cd1 N1 C16 68.1(2) 2_545 .
O1 Cd1 N1 C16 116.0(2) . .
C3 Cd1 N1 C16 137.17(19) . .
O5 Cd1 N1 C12 141.2(2) 4_686 .
O3 Cd1 N1 C12 56.9(2) 3_666 .
O2 Cd1 N1 C12 -24.5(2) . .
O4 Cd1 N1 C12 -108.4(2) 2_545 .
O1 Cd1 N1 C12 -60.5(3) . .
C3 Cd1 N1 C12 -39.3(3) . .
O3 C18 N2 C15 -5.4(5) . .
C19 C18 N2 C15 173.6(3) . .
C14 C15 N2 C18 -43.0(4) . .
C16 C15 N2 C18 139.7(3) . .
O2 C3 O1 Cd1 14.2(3) . .
C1 C3 O1 Cd1 -159.8(2) . .
O5 Cd1 O1 C3 -162.43(18) 4_686 .
N1 Cd1 O1 C3 36.3(3) . .
O3 Cd1 O1 C3 -78.09(18) 3_666 .
O2 Cd1 O1 C3 -7.66(16) . .
O4 Cd1 O1 C3 84.31(18) 2_545 .
O1 C3 O2 Cd1 -14.5(3) . .
C1 C3 O2 Cd1 159.4(2) . .
O5 Cd1 O2 C3 41.4(2) 4_686 .
N1 Cd1 O2 C3 -154.85(17) . .
O3 Cd1 O2 C3 119.82(18) 3_666 .
O4 Cd1 O2 C3 -74.21(18) 2_545 .
O1 Cd1 O2 C3 7.72(16) . .
N2 C18 O3 Cd1 -50.5(6) . 3_666
C19 C18 O3 Cd1 130.6(4) . 3_666
O5 C17 O4 Cd1 -124.1(3) . 2
C11 C17 O4 Cd1 54.0(4) . 2
O4 C17 O5 Cd1 19.6(3) . 4_585
C11 C17 O5 Cd1 -158.4(2) . 4_585
